data_4134975
loop_
_publ_author_name
'Asada, Takahiro'
'Hoshimoto, Yoichi'
'Ogoshi, Sensuke'

_publ_section_title
;
 Rotation-Triggered Transmetalation on a Heterobimetallic Cu/Al
 <i>N</i>-Phosphine-Oxide-Substituted Imidazolylidene Complex.
;
_journal_issue 21
_journal_name_full 'Journal of the American Chemical Society'
_journal_page_first 9772
_journal_page_last 9784
_journal_paper_doi 10.1021/jacs.0c03252
_journal_volume 142
_journal_year 2020
_chemical_formula_moiety 'C39 H34 Al Cu F15 N2 O2 P'
_chemical_formula_sum 'C39 H34 Al Cu F15 N2 O2 P'
_chemical_formula_weight 969.19
_space_group_crystal_system monoclinic
_space_group_IT_number 14
_space_group_name_Hall '-P 2yn'
_space_group_name_H-M_alt 'P 1 21/n 1'
_symmetry_Int_Tables_number 14
_atom_sites_solution_primary dual
_audit_creation_date 2019-09-24
_audit_creation_method
;
Olex2 1.2
(compiled 2018.05.29 svn.r3508 for OlexSys, GUI svn.r5506)
;
_cell_angle_alpha 90
_cell_angle_beta 104.524(2)
_cell_angle_gamma 90
_cell_formula_units_Z 4
_cell_length_a 12.4894(2)
_cell_length_b 19.8533(3)
_cell_length_c 19.8687(4)
_cell_measurement_reflns_used 15839
_cell_measurement_temperature 123.15
_cell_measurement_theta_max 74.1810
_cell_measurement_theta_min 3.8200
_cell_volume 4769.12(15)
_computing_cell_refinement 'CrysAlisPro 1.171.40.43a (Rigaku OD, 2019)'
_computing_data_collection 'CrysAlisPro 1.171.40.43a (Rigaku OD, 2019)'
_computing_data_reduction 'CrysAlisPro 1.171.40.43a (Rigaku OD, 2019)'
_computing_molecular_graphics 'Olex2 (Dolomanov et al., 2009)'
_computing_publication_material 'Olex2 (Dolomanov et al., 2009)'
_computing_structure_refinement 'olex2.refine (Bourhis et al., 2015)'
_computing_structure_solution 'ShelXT (Sheldrick, 2015)'
_diffrn_ambient_temperature 123.15
_diffrn_detector 'CCD plate'
_diffrn_detector_area_resol_mean 10.0000
_diffrn_detector_type HyPix
_diffrn_measured_fraction_theta_full 0.9909
_diffrn_measured_fraction_theta_max 0.9909
_diffrn_measurement_details
;
List of Runs (angles in degrees, time in seconds):

  # Type    Start    End  Width  t~exp~   \w     \q     \k     \f   Frames
--------------------------------------------------------------------------
  1  \w    -71.00  15.00   0.50    0.05    --  -42.80  75.00 -69.00  172
  2  \w    -24.00  21.00   0.50    0.05    --   42.80 -75.00 162.00   90
  3  \w      3.00  50.00   0.50    0.16    --   76.50 -75.00 162.00   94
  4  \w   -118.00 -84.00   0.50    0.16    -- -106.00 -75.00 162.00   68
  5  \w   -129.00 -32.00   0.50    0.16    -- -106.00  75.00 -69.00  194
  6  \w   -159.00-127.00   0.50    0.16    -- -106.00 -75.00 162.00   64
  7  \w   -112.00 -14.00   0.50    0.05    --  -42.80 -77.00 120.00  196
  8  \w     58.00 101.00   0.50    0.05    --   42.80  75.00 -69.00   86
  9  \w     71.00 116.00   0.50    0.05    --   42.80 125.00 150.00   90
 10  \w   -115.00 -32.00   0.50    0.16    -- -106.00 125.00 -60.00  166
 11  \w   -110.00 -84.00   0.50    0.16    -- -106.00  19.00   0.00   52
 12  \w   -176.00 -82.00   0.50    0.16    -- -106.00 -77.00-180.00  188
 13  \w   -142.00 -76.00   0.50    0.16    -- -106.00 -19.00   0.00  132
 14  \w   -117.00 -84.00   0.50    0.16    -- -106.00 -99.00  90.00   66
 15  \w   -153.00-127.00   0.50    0.16    -- -106.00 -99.00  90.00   52
 16  \w   -156.00-126.00   0.50    0.16    -- -106.00 -37.00   0.00   60
 17  \w   -113.00 -85.00   0.50    0.16    -- -106.00 -37.00   0.00   56
 18  \w   -116.00 -91.00   0.50    0.16    -- -106.00 125.00-150.00   50
 19  \w    -60.00 -35.00   0.50    0.16    -- -106.00 125.00-150.00   50
 20  \w   -173.00 -83.00   0.50    0.16    -- -106.00 -99.00-120.00  180
;
_diffrn_measurement_device 'four-circle diffractometer'
_diffrn_measurement_device_type 'XtaLAB Synergy, Single source at offset/far, HyPix'
_diffrn_measurement_method '\w scans'
_diffrn_orient_matrix_type 'CrysAlisPro convention (1999,Acta A55,543-557)'
_diffrn_orient_matrix_UB_11 -0.1049809000
_diffrn_orient_matrix_UB_12 -0.0439480000
_diffrn_orient_matrix_UB_13 -0.0187013000
_diffrn_orient_matrix_UB_21 0.0551533000
_diffrn_orient_matrix_UB_22 -0.0463879000
_diffrn_orient_matrix_UB_23 -0.0435171000
_diffrn_orient_matrix_UB_31 0.0465991000
_diffrn_orient_matrix_UB_32 -0.0440419000
_diffrn_orient_matrix_UB_33 0.0646206000
_diffrn_radiation_monochromator mirror
_diffrn_radiation_probe x-ray
_diffrn_radiation_type 'Cu K\a'
_diffrn_radiation_wavelength 1.54184
_diffrn_reflns_av_R_equivalents 0.0539
_diffrn_reflns_av_unetI/netI 0.0449
_diffrn_reflns_limit_h_max 14
_diffrn_reflns_limit_h_min -15
_diffrn_reflns_limit_k_max 23
_diffrn_reflns_limit_k_min -23
_diffrn_reflns_limit_l_max 23
_diffrn_reflns_limit_l_min -20
_diffrn_reflns_number 27496
_diffrn_reflns_theta_full 68.2508
_diffrn_reflns_theta_max 68.25
_diffrn_reflns_theta_min 3.80
_diffrn_source 'micro-focus sealed X-ray tube'
_diffrn_source_type 'PhotonJet (Cu) X-ray Source'
_exptl_absorpt_coefficient_mu 1.973
_exptl_absorpt_correction_T_max 1.00000
_exptl_absorpt_correction_T_min 0.86766
_exptl_absorpt_correction_type multi-scan
_exptl_absorpt_process_details
;
CrysAlisPro 1.171.40.43a (Rigaku Oxford Diffraction, 2019)
Empirical absorption correction using spherical harmonics,
 implemented in SCALE3 ABSPACK scaling algorithm.
;
_exptl_crystal_colour yellow
_exptl_crystal_colour_primary yellow
_exptl_crystal_density_diffrn 1.3497
_exptl_crystal_description block
_exptl_crystal_F_000 1962.1091
_exptl_crystal_size_max 0.3
_exptl_crystal_size_mid 0.2
_exptl_crystal_size_min 0.2
_refine_diff_density_max 0.4615
_refine_diff_density_min -0.5667
_refine_diff_density_rms 0.0773
_refine_ls_d_res_high 0.8300
_refine_ls_d_res_low 11.6347
_refine_ls_goodness_of_fit_ref 1.0194
_refine_ls_hydrogen_treatment constr
_refine_ls_matrix_type full
_refine_ls_number_constraints 50
_refine_ls_number_parameters 559
_refine_ls_number_reflns 8643
_refine_ls_number_restraints 0
_refine_ls_restrained_S_all 1.0194
_refine_ls_R_factor_all 0.0513
_refine_ls_R_factor_gt 0.0463
_refine_ls_shift/su_max 0.0002
_refine_ls_shift/su_mean 0.0000
_refine_ls_structure_factor_coef Fsqd
_refine_ls_weighting_details 'w=1/[\s^2^(Fo^2^)+(0.0816P)^2^+2.2792P] where P=(Fo^2^+2Fc^2^)/3'
_refine_ls_weighting_scheme calc
_refine_ls_wR_factor_gt 0.1293
_refine_ls_wR_factor_ref 0.1347
_reflns_Friedel_coverage 0.0
_reflns_limit_h_max 11
_reflns_limit_h_min -15
_reflns_limit_k_max 23
_reflns_limit_k_min 0
_reflns_limit_l_max 23
_reflns_limit_l_min -10
_reflns_number_gt 7562
_reflns_number_total 8643
_reflns_threshold_expression I>=2u(I)
_cod_data_source_file ja0c03252_si_002.cif
_cod_data_source_block 2c
_cod_depositor_comments 'Adding full bibliography for 4134972--4134984.cif.'
_cod_original_sg_symbol_Hall '-P 2ybc (x-z,y,z)'
_cod_database_code 4134975
_chemical_oxdiff_formula 'C39 H34 Al1 Cu1 F15 N2 O2 P1'
_reflns_odcompleteness_completeness 99.09
_reflns_odcompleteness_iscentric 1
_reflns_odcompleteness_theta 68.13
_olex2_refinement_description
;
1. Fixed Uiso
 At 1.2 times of:
  All C(H) groups
 At 1.5 times of:
  All C(H,H,H) groups
2. Restrained distances
3.a Aromatic/amide H refined with riding coordinates:
 C3(H3), C7(H7), C9(H9), C8(H8), C4(H4), C6(H6), C5(H5)
3.b Idealised Me refined as rotating group:
 C20(H20a,H20b,H20c), C18(H18a,H18b,H18c), C15(H15a,H15b,H15c), C16(H16a,H16b,
 H16c), C19(H19a,H19b,H19c), C21(H21a,H21b,H21c), C59(H59a,H59b,H59c), C60(H60a,
 H60b,H60c), C61(H61a,H61b,H61c)
;
_olex2_submission_special_instructions 'No special instructions were received'
_oxdiff_exptl_absorpt_empirical_details
;
Empirical correction (ABSPACK) includes:
- Absorption correction using spherical harmonics
- Frame scaling
;
_oxdiff_exptl_absorpt_empirical_full_max 3.312
_oxdiff_exptl_absorpt_empirical_full_min 0.707

loop_
_space_group_symop_id
_space_group_symop_operation_xyz
1 x,y,z
2 -x+1/2,y+1/2,-z+1/2
3 -x,-y,-z
4 x-1/2,-y-1/2,z-1/2

loop_
_atom_site_label
_atom_site_type_symbol
_atom_site_fract_x
_atom_site_fract_y
_atom_site_fract_z
_atom_site_U_iso_or_equiv
_atom_site_adp_type
_atom_site_occupancy
_atom_site_refinement_flags_posn
Cu1 Cu 0.65883(2) 0.442566(16) 0.089408(16) 0.02612(11) Uani 1.000000 .
P13 P 0.43182(4) 0.38688(3) 0.17543(3) 0.02307(13) Uani 1.000000 .
Al23 Al 0.29923(5) 0.39851(3) 0.29857(3) 0.02745(16) Uani 1.000000 .
F34 F 0.55638(11) 0.37463(8) -0.05208(8) 0.0413(4) Uani 1.000000 .
F45 F 0.23690(11) 0.25285(7) 0.25084(8) 0.0389(3) Uani 1.000000 .
F32 F 0.91010(11) 0.44251(8) 0.08120(8) 0.0416(4) Uani 1.000000 .
F31 F 0.64766(12) 0.32949(8) -0.15179(8) 0.0440(4) Uani 1.000000 .
F33 F 0.99925(11) 0.39706(9) -0.01979(8) 0.0461(4) Uani 1.000000 .
F30 F 0.87047(12) 0.34079(8) -0.13683(8) 0.0434(4) Uani 1.000000 .
F42 F 0.04083(13) 0.18933(8) 0.20397(8) 0.0433(4) Uani 1.000000 .
O22 O 0.38171(12) 0.38451(8) 0.23695(8) 0.0271(3) Uani 1.000000 .
F41 F -0.15015(12) 0.25890(9) 0.18580(10) 0.0533(4) Uani 1.000000 .
F56 F 0.55236(13) 0.37718(10) 0.37614(9) 0.0529(4) Uani 1.000000 .
F43 F 0.04705(13) 0.45827(8) 0.25193(11) 0.0572(5) Uani 1.000000 .
F44 F -0.14500(13) 0.39409(9) 0.20972(12) 0.0608(5) Uani 1.000000 .
O57 O 0.30101(14) 0.48396(8) 0.30864(9) 0.0358(4) Uani 1.000000 .
F54 F 0.20338(15) 0.31811(10) 0.40991(9) 0.0569(5) Uani 1.000000 .
N10 N 0.61528(15) 0.54390(9) 0.18065(9) 0.0251(4) Uani 1.000000 .
N12 N 0.50623(14) 0.46102(9) 0.18631(9) 0.0242(4) Uani 1.000000 .
F55 F 0.3032(2) 0.25583(9) 0.52853(10) 0.0697(6) Uani 1.000000 .
F53 F 0.65080(16) 0.30865(12) 0.49144(10) 0.0733(6) Uani 1.000000 .
F52 F 0.5265(2) 0.24785(11) 0.56876(10) 0.0792(7) Uani 1.000000 .
C11 C 0.58962(17) 0.48117(11) 0.15532(11) 0.0244(4) Uani 1.000000 .
C2 C 0.70003(17) 0.58545(11) 0.16507(11) 0.0248(4) Uani 1.000000 .
C26 C 0.66828(18) 0.38123(12) -0.04116(12) 0.0295(5) Uani 1.000000 .
C27 C 0.72857(18) 0.41038(11) 0.01953(12) 0.0280(5) Uani 1.000000 .
C3 C 0.80285(19) 0.55758(12) 0.16741(12) 0.0303(5) Uani 1.000000 .
H3 H 0.81771(19) 0.51173(12) 0.18001(12) 0.0364(6) Uiso 1.000000 R
C25 C 0.71191(19) 0.35776(12) -0.09408(12) 0.0311(5) Uani 1.000000 .
C14 C 0.52596(19) 0.31426(12) 0.18232(13) 0.0308(5) Uani 1.000000 .
C24 C 0.82489(19) 0.36352(13) -0.08663(12) 0.0316(5) Uani 1.000000 .
C37 C 0.14288(19) 0.28971(12) 0.24140(12) 0.0307(5) Uani 1.000000 .
C38 C 0.15191(19) 0.35771(12) 0.25521(12) 0.0308(5) Uani 1.000000 .
C7 C 0.67759(19) 0.65260(12) 0.14786(12) 0.0298(5) Uani 1.000000 .
H7 H 0.60724(19) 0.67129(12) 0.14701(12) 0.0357(6) Uiso 1.000000 R
C29 C 0.88954(19) 0.39203(12) -0.02713(13) 0.0317(5) Uani 1.000000 .
C9 C 0.5501(2) 0.56373(12) 0.22489(13) 0.0322(5) Uani 1.000000 .
H9 H 0.5537(2) 0.60573(12) 0.24825(13) 0.0387(6) Uiso 1.000000 R
C28 C 0.84057(19) 0.41457(12) 0.02414(12) 0.0297(5) Uani 1.000000 .
C49 C 0.3730(2) 0.34844(13) 0.38559(12) 0.0343(5) Uani 1.000000 .
C8 C 0.48199(19) 0.51284(12) 0.22829(12) 0.0298(5) Uani 1.000000 .
H8 H 0.42751(19) 0.51182(12) 0.25414(12) 0.0358(6) Uiso 1.000000 R
C20 C 0.3686(2) 0.41600(13) 0.03296(12) 0.0341(5) Uani 1.000000 .
H20a H 0.4101(14) 0.4582(5) 0.0432(4) 0.0511(8) Uiso 1.000000 GR
H20b H 0.4177(13) 0.3803(5) 0.0244(6) 0.0511(8) Uiso 1.000000 GR
H20c H 0.3072(2) 0.4219(10) -0.0084(3) 0.0511(8) Uiso 1.000000 GR
C17 C 0.32273(18) 0.39641(12) 0.09508(11) 0.0272(5) Uani 1.000000 .
C4 C 0.8838(2) 0.59797(14) 0.15098(13) 0.0359(5) Uani 1.000000 .
H4 H 0.9543(2) 0.57947(14) 0.15207(13) 0.0431(6) Uiso 1.000000 R
C36 C 0.0442(2) 0.25562(12) 0.21789(13) 0.0331(5) Uani 1.000000 .
C18 C 0.24536(19) 0.45256(13) 0.10860(13) 0.0330(5) Uani 1.000000 .
H18a H 0.2139(12) 0.4393(4) 0.1471(7) 0.0495(8) Uiso 1.000000 GR
H18b H 0.2875(4) 0.4944(3) 0.1206(10) 0.0495(8) Uiso 1.000000 GR
H18c H 0.1855(9) 0.4597(7) 0.0667(3) 0.0495(8) Uiso 1.000000 GR
C6 C 0.7597(2) 0.69208(13) 0.13189(13) 0.0357(5) Uani 1.000000 .
H6 H 0.7454(2) 0.73814(13) 0.12006(13) 0.0429(6) Uiso 1.000000 R
C39 C 0.0508(2) 0.39109(13) 0.24214(15) 0.0383(6) Uani 1.000000 .
C35 C -0.0531(2) 0.29108(15) 0.20775(14) 0.0389(6) Uani 1.000000 .
C5 C 0.8623(2) 0.66480(13) 0.13308(13) 0.0370(6) Uani 1.000000 .
H5 H 0.9177(2) 0.69198(13) 0.12162(13) 0.0444(7) Uiso 1.000000 R
C48 C 0.4864(2) 0.34463(14) 0.41054(13) 0.0399(6) Uani 1.000000 .
C40 C -0.0497(2) 0.35920(15) 0.21968(16) 0.0422(6) Uani 1.000000 .
C15 C 0.5542(2) 0.29499(13) 0.11347(14) 0.0361(5) Uani 1.000000 .
H15a H 0.4866(3) 0.2810(9) 0.0794(4) 0.0541(8) Uiso 1.000000 GR
H15b H 0.5864(15) 0.3340(3) 0.0955(5) 0.0541(8) Uiso 1.000000 GR
H15c H 0.6074(12) 0.2578(7) 0.1218(2) 0.0541(8) Uiso 1.000000 GR
C16 C 0.6326(2) 0.33037(14) 0.23798(14) 0.0390(6) Uani 1.000000 .
H16a H 0.6740(9) 0.3654(7) 0.2206(4) 0.0585(9) Uiso 1.000000 GR
H16b H 0.6137(2) 0.3463(10) 0.2803(4) 0.0585(9) Uiso 1.000000 GR
H16c H 0.6780(8) 0.2896(3) 0.2486(8) 0.0585(9) Uiso 1.000000 GR
C19 C 0.2569(2) 0.32997(13) 0.07995(14) 0.0369(6) Uani 1.000000 .
H19a H 0.3044(5) 0.2946(3) 0.0689(10) 0.0554(8) Uiso 1.000000 GR
H19b H 0.2317(14) 0.3167(5) 0.1210(4) 0.0554(8) Uiso 1.000000 GR
H19c H 0.1927(9) 0.3364(3) 0.0404(7) 0.0554(8) Uiso 1.000000 GR
C50 C 0.3152(2) 0.31678(13) 0.42788(13) 0.0397(6) Uani 1.000000 .
C21 C 0.4679(2) 0.25411(12) 0.20748(15) 0.0387(6) Uani 1.000000 .
H21a H 0.4530(15) 0.2651(4) 0.2523(5) 0.0580(9) Uiso 1.000000 GR
H21b H 0.3980(8) 0.2446(7) 0.1733(5) 0.0580(9) Uiso 1.000000 GR
H21c H 0.5158(7) 0.2144(3) 0.2127(10) 0.0580(9) Uiso 1.000000 GR
C51 C 0.3645(3) 0.28420(14) 0.48937(15) 0.0502(7) Uani 1.000000 .
C46 C 0.4771(3) 0.28046(15) 0.50997(14) 0.0523(8) Uani 1.000000 .
C47 C 0.5393(3) 0.31074(16) 0.47057(14) 0.0495(7) Uani 1.000000 .
C58 C 0.2930(3) 0.53209(15) 0.36018(17) 0.0503(7) Uani 1.000000 .
C59 C 0.2376(3) 0.59404(17) 0.3221(2) 0.0668(10) Uani 1.000000 .
H59a H 0.2806(14) 0.6103(9) 0.2904(11) 0.1002(15) Uiso 1.000000 GR
H59b H 0.1627(9) 0.5825(4) 0.2955(12) 0.1002(15) Uiso 1.000000 GR
H59c H 0.234(2) 0.6294(5) 0.3559(2) 0.1002(15) Uiso 1.000000 GR
C60 C 0.4095(4) 0.5487(2) 0.4020(2) 0.0759(11) Uani 1.000000 .
H60a H 0.4462(10) 0.5074(3) 0.4231(14) 0.1138(17) Uiso 1.000000 GR
H60b H 0.4514(9) 0.5683(15) 0.3712(4) 0.1138(17) Uiso 1.000000 GR
H60c H 0.4060(4) 0.5810(13) 0.4387(11) 0.1138(17) Uiso 1.000000 GR
C61 C 0.2237(4) 0.50344(19) 0.4069(2) 0.0822(14) Uani 1.000000 .
H61a H 0.1514(11) 0.4892(17) 0.3783(3) 0.123(2) Uiso 1.000000 GR
H61b H 0.2619(14) 0.4646(11) 0.4326(14) 0.123(2) Uiso 1.000000 GR
H61c H 0.213(3) 0.5381(6) 0.4398(13) 0.123(2) Uiso 1.000000 GR

loop_
_atom_site_aniso_label
_atom_site_aniso_U_11
_atom_site_aniso_U_22
_atom_site_aniso_U_33
_atom_site_aniso_U_12
_atom_site_aniso_U_13
_atom_site_aniso_U_23
Cu1 0.02489(18) 0.02623(19) 0.02832(19) -0.00153(12) 0.00870(14) -0.00366(12)
P13 0.0221(3) 0.0207(3) 0.0263(3) -0.0015(2) 0.0057(2) 0.00063(19)
Al23 0.0282(3) 0.0246(3) 0.0313(3) -0.0003(3) 0.0107(3) 0.0027(3)
F34 0.0214(6) 0.0582(10) 0.0440(8) -0.0027(6) 0.0076(6) -0.0141(7)
F45 0.0319(7) 0.0303(7) 0.0549(9) 0.0038(6) 0.0119(6) 0.0039(6)
F32 0.0282(7) 0.0569(10) 0.0373(8) -0.0071(6) 0.0038(6) -0.0143(7)
F31 0.0364(7) 0.0548(10) 0.0387(8) -0.0021(7) 0.0052(6) -0.0191(7)
F33 0.0240(7) 0.0665(11) 0.0497(9) -0.0043(7) 0.0126(6) -0.0104(8)
F30 0.0382(8) 0.0553(10) 0.0411(8) 0.0027(7) 0.0185(6) -0.0126(7)
F42 0.0452(8) 0.0347(8) 0.0503(9) -0.0091(7) 0.0128(7) -0.0015(6)
O22 0.0273(7) 0.0260(8) 0.0284(8) -0.0019(6) 0.0076(6) 0.0019(6)
F41 0.0309(8) 0.0609(11) 0.0660(11) -0.0136(7) 0.0079(7) 0.0012(8)
F56 0.0365(8) 0.0784(13) 0.0440(9) -0.0019(8) 0.0103(7) 0.0016(8)
F43 0.0399(8) 0.0322(9) 0.1025(15) 0.0066(7) 0.0235(9) 0.0062(9)
F44 0.0292(8) 0.0549(11) 0.1000(15) 0.0112(7) 0.0191(9) 0.0189(10)
O57 0.0429(9) 0.0264(9) 0.0431(9) -0.0017(7) 0.0204(8) -0.0013(7)
F54 0.0600(10) 0.0673(12) 0.0490(9) -0.0190(9) 0.0241(8) 0.0044(8)
N10 0.0246(9) 0.0243(9) 0.0267(9) -0.0037(7) 0.0072(7) -0.0032(7)
N12 0.0240(9) 0.0209(9) 0.0285(9) -0.0023(7) 0.0079(7) -0.0031(7)
F55 0.1256(18) 0.0458(10) 0.0479(10) -0.0107(11) 0.0408(11) 0.0076(8)
F53 0.0629(11) 0.0989(16) 0.0489(10) 0.0388(11) -0.0034(9) -0.0072(10)
F52 0.1283(19) 0.0665(13) 0.0381(9) 0.0441(13) 0.0122(11) 0.0145(9)
C11 0.0224(10) 0.0230(11) 0.0266(10) -0.0012(8) 0.0043(8) 0.0010(8)
C2 0.0262(10) 0.0257(11) 0.0224(10) -0.0068(9) 0.0059(8) -0.0053(8)
C26 0.0218(10) 0.0299(12) 0.0369(12) 0.0001(9) 0.0078(9) -0.0021(9)
C27 0.0268(11) 0.0235(11) 0.0332(11) 0.0010(9) 0.0067(9) -0.0021(9)
C3 0.0274(11) 0.0289(12) 0.0355(12) -0.0032(9) 0.0097(9) -0.0017(9)
C25 0.0293(11) 0.0311(12) 0.0319(11) -0.0006(9) 0.0058(9) -0.0065(9)
C14 0.0295(11) 0.0242(11) 0.0400(12) 0.0029(9) 0.0112(10) 0.0040(9)
C24 0.0314(11) 0.0328(12) 0.0341(12) 0.0028(10) 0.0151(10) -0.0040(9)
C37 0.0269(11) 0.0320(12) 0.0344(12) 0.0032(9) 0.0099(9) 0.0066(9)
C38 0.0271(11) 0.0307(12) 0.0374(12) -0.0006(9) 0.0135(9) 0.0059(9)
C7 0.0275(11) 0.0276(12) 0.0328(11) -0.0034(9) 0.0050(9) -0.0039(9)
C29 0.0230(11) 0.0342(13) 0.0390(12) -0.0008(9) 0.0099(9) -0.0021(10)
C9 0.0364(12) 0.0270(12) 0.0375(12) -0.0048(10) 0.0170(10) -0.0079(9)
C28 0.0276(11) 0.0296(12) 0.0309(11) -0.0019(9) 0.0053(9) -0.0051(9)
C49 0.0432(13) 0.0303(12) 0.0300(11) 0.0012(10) 0.0106(10) 0.0001(9)
C8 0.0322(11) 0.0272(11) 0.0341(12) -0.0026(9) 0.0159(9) -0.0066(9)
C20 0.0336(12) 0.0389(14) 0.0280(11) -0.0007(10) 0.0044(9) 0.0019(10)
C17 0.0243(10) 0.0285(11) 0.0261(10) -0.0023(9) 0.0011(8) 0.0010(8)
C4 0.0279(12) 0.0399(14) 0.0409(13) -0.0060(10) 0.0103(10) -0.0050(10)
C36 0.0368(13) 0.0296(12) 0.0346(12) -0.0036(10) 0.0120(10) 0.0044(9)
C18 0.0250(11) 0.0359(13) 0.0368(12) 0.0034(10) 0.0055(9) 0.0050(10)
C6 0.0376(13) 0.0260(12) 0.0420(13) -0.0107(10) 0.0072(10) -0.0021(10)
C39 0.0338(13) 0.0313(13) 0.0521(15) 0.0025(10) 0.0153(11) 0.0084(11)
C35 0.0257(11) 0.0474(15) 0.0426(14) -0.0059(11) 0.0066(10) 0.0079(11)
C5 0.0331(12) 0.0368(13) 0.0422(13) -0.0152(10) 0.0114(10) -0.0061(10)
C48 0.0459(14) 0.0422(15) 0.0319(12) 0.0076(12) 0.0106(11) -0.0013(10)
C40 0.0270(12) 0.0417(15) 0.0598(17) 0.0078(11) 0.0141(11) 0.0135(12)
C15 0.0398(13) 0.0279(12) 0.0444(14) 0.0016(10) 0.0178(11) -0.0035(10)
C16 0.0295(12) 0.0410(14) 0.0458(14) 0.0068(11) 0.0082(11) 0.0083(11)
C19 0.0313(12) 0.0363(14) 0.0399(13) -0.0097(10) 0.0024(10) -0.0022(10)
C50 0.0553(16) 0.0314(13) 0.0344(13) -0.0037(12) 0.0147(12) 0.0001(10)
C21 0.0377(13) 0.0264(12) 0.0551(16) 0.0043(10) 0.0175(12) 0.0103(11)
C51 0.091(2) 0.0279(13) 0.0372(14) -0.0009(14) 0.0266(15) 0.0028(11)
C46 0.085(2) 0.0361(15) 0.0324(13) 0.0201(15) 0.0086(14) -0.0001(11)
C47 0.0569(17) 0.0499(17) 0.0363(14) 0.0235(14) 0.0017(12) -0.0075(12)
C58 0.072(2) 0.0316(14) 0.0559(17) 0.0008(13) 0.0328(15) -0.0051(12)
C59 0.089(3) 0.0358(17) 0.086(3) 0.0108(16) 0.041(2) -0.0007(16)
C60 0.098(3) 0.060(2) 0.062(2) -0.006(2) 0.008(2) -0.0243(18)
C61 0.138(4) 0.054(2) 0.083(3) 0.001(2) 0.080(3) -0.0097(18)

loop_
_atom_type_symbol
_atom_type_scat_dispersion_real
_atom_type_scat_dispersion_imag
_atom_type_scat_Cromer_Mann_a1
_atom_type_scat_Cromer_Mann_a2
_atom_type_scat_Cromer_Mann_a3
_atom_type_scat_Cromer_Mann_a4
_atom_type_scat_Cromer_Mann_b1
_atom_type_scat_Cromer_Mann_b2
_atom_type_scat_Cromer_Mann_b3
_atom_type_scat_Cromer_Mann_b4
_atom_type_scat_Cromer_Mann_c
_atom_type_scat_source
_atom_type_scat_dispersion_source
C 0.01920 0.00962 2.31000 1.02000 1.58860 0.86500 20.84390 10.20750 0.56870 51.65120 0.215599998832 'International Tables Volume C Table 6.1.1.4 (pp. 500-502)' 'Henke, Gullikson and Davis, At. Data and Nucl. Data Tables, 1993, 54, 2'
F 0.07537 0.05506 3.53920 2.64120 1.51700 1.02430 10.28250 4.29440 0.26150 26.14760 0.277599990368 'International Tables Volume C Table 6.1.1.4 (pp. 500-502)' 'Henke, Gullikson and Davis, At. Data and Nucl. Data Tables, 1993, 54, 2'
H 0.00000 0.00000 0.49300 0.32291 0.14019 0.04081 10.51090 26.12570 3.14236 57.79970 0.0030380000826 'International Tables Volume C Table 6.1.1.4 (pp. 500-502)' 'Henke, Gullikson and Davis, At. Data and Nucl. Data Tables, 1993, 54, 2'
Al 0.21266 0.24195 6.42020 1.90020 1.59360 1.96460 3.03870 0.74260 31.54720 85.08860 1.11510002613 'International Tables Volume C Table 6.1.1.4 (pp. 500-502)' 'Henke, Gullikson and Davis, At. Data and Nucl. Data Tables, 1993, 54, 2'
O 0.05239 0.03377 3.04850 2.28680 1.54630 0.86700 13.27710 5.70110 0.32390 32.90890 0.250800013542 'International Tables Volume C Table 6.1.1.4 (pp. 500-502)' 'Henke, Gullikson and Davis, At. Data and Nucl. Data Tables, 1993, 54, 2'
N 0.03256 0.01839 12.21260 3.13220 2.01250 1.16630 0.00570 9.89330 28.99750 0.58260 -11.5290002823 'International Tables Volume C Table 6.1.1.4 (pp. 500-502)' 'Henke, Gullikson and Davis, At. Data and Nucl. Data Tables, 1993, 54, 2'
P 0.30360 0.43703 6.43450 4.17910 1.78000 1.49080 1.90670 27.15700 0.52600 68.16450 1.11489999294 'International Tables Volume C Table 6.1.1.4 (pp. 500-502)' 'Henke, Gullikson and Davis, At. Data and Nucl. Data Tables, 1993, 54, 2'
Cu -1.96878 0.60861 13.33800 7.16760 5.61580 1.67350 3.58280 0.24700 11.39660 64.81260 1.19099998474 'International Tables Volume C Table 6.1.1.4 (pp. 500-502)' 'Henke, Gullikson and Davis, At. Data and Nucl. Data Tables, 1993, 54, 2'

loop_
_geom_angle_atom_site_label_1
_geom_angle_atom_site_label_2
_geom_angle_atom_site_label_3
_geom_angle
_geom_angle_site_symmetry_1
_geom_angle_site_symmetry_3
_geom_angle_publ_flag
C27 Cu1 C11 175.53(9) . . ?
N12 P13 O22 104.20(9) . . ?
C14 P13 O22 107.58(10) . . ?
C14 P13 N12 110.15(10) . . ?
C17 P13 O22 109.94(9) . . ?
C17 P13 N12 106.31(10) . . ?
C17 P13 C14 117.83(11) . . ?
O57 Al23 O22 103.84(8) . . ?
C38 Al23 O22 105.38(9) . . ?
C38 Al23 O57 115.91(10) . . ?
C49 Al23 O22 106.91(9) . . ?
C49 Al23 O57 113.67(10) . . ?
C49 Al23 C38 110.17(10) . . ?
Al23 O22 P13 165.28(11) . . ?
C58 O57 Al23 138.64(17) . . ?
C2 N10 C11 124.62(18) . . ?
C9 N10 C11 111.92(18) . . ?
C9 N10 C2 123.47(18) . . ?
C11 N12 P13 128.89(15) . . ?
C8 N12 P13 120.65(15) . . ?
C8 N12 C11 110.37(18) . . ?
N10 C11 Cu1 121.44(15) . . ?
N12 C11 Cu1 134.99(16) . . ?
N12 C11 N10 103.50(18) . . ?
C3 C2 N10 119.3(2) . . ?
C7 C2 N10 119.41(19) . . ?
C7 C2 C3 121.3(2) . . ?
C27 C26 F34 119.5(2) . . ?
C25 C26 F34 115.5(2) . . ?
C25 C26 C27 125.1(2) . . ?
C26 C27 Cu1 121.59(17) . . ?
C28 C27 Cu1 124.51(17) . . ?
C28 C27 C26 113.9(2) . . ?
H3 C3 C2 120.57(13) . . ?
C4 C3 C2 118.9(2) . . ?
C4 C3 H3 120.57(15) . . ?
C26 C25 F31 121.6(2) . . ?
C24 C25 F31 119.9(2) . . ?
C24 C25 C26 118.4(2) . . ?
C15 C14 P13 114.26(17) . . ?
C16 C14 P13 108.19(17) . . ?
C16 C14 C15 109.9(2) . . ?
C21 C14 P13 106.65(16) . . ?
C21 C14 C15 109.0(2) . . ?
C21 C14 C16 108.7(2) . . ?
C25 C24 F30 120.1(2) . . ?
C29 C24 F30 120.6(2) . . ?
C29 C24 C25 119.2(2) . . ?
C38 C37 F45 118.5(2) . . ?
C36 C37 F45 116.8(2) . . ?
C36 C37 C38 124.7(2) . . ?
C37 C38 Al23 120.28(17) . . ?
C39 C38 Al23 125.59(19) . . ?
C39 C38 C37 113.9(2) . . ?
H7 C7 C2 120.55(13) . . ?
C6 C7 C2 118.9(2) . . ?
C6 C7 H7 120.55(15) . . ?
C24 C29 F33 119.1(2) . . ?
C28 C29 F33 121.4(2) . . ?
C28 C29 C24 119.5(2) . . ?
H9 C9 N10 126.32(12) . . ?
C8 C9 N10 107.4(2) . . ?
C8 C9 H9 126.32(14) . . ?
C27 C28 F32 120.2(2) . . ?
C29 C28 F32 115.87(19) . . ?
C29 C28 C27 123.9(2) . . ?
C48 C49 Al23 122.97(19) . . ?
C50 C49 Al23 123.4(2) . . ?
C50 C49 C48 113.6(2) . . ?
C9 C8 N12 106.83(19) . . ?
H8 C8 N12 126.58(12) . . ?
H8 C8 C9 126.58(14) . . ?
H20b C20 H20a 109.5 . . ?
H20c C20 H20a 109.5 . . ?
H20c C20 H20b 109.5 . . ?
C17 C20 H20a 109.5 . . ?
C17 C20 H20b 109.5 . . ?
C17 C20 H20c 109.5 . . ?
C20 C17 P13 112.42(15) . . ?
C18 C17 P13 106.54(15) . . ?
C18 C17 C20 109.45(19) . . ?
C19 C17 P13 108.98(16) . . ?
C19 C17 C20 110.4(2) . . ?
C19 C17 C18 108.98(19) . . ?
H4 C4 C3 119.74(15) . . ?
C5 C4 C3 120.5(2) . . ?
C5 C4 H4 119.74(14) . . ?
C37 C36 F42 121.9(2) . . ?
C35 C36 F42 119.4(2) . . ?
C35 C36 C37 118.7(2) . . ?
H18a C18 C17 109.5 . . ?
H18b C18 C17 109.5 . . ?
H18b C18 H18a 109.5 . . ?
H18c C18 C17 109.5 . . ?
H18c C18 H18a 109.5 . . ?
H18c C18 H18b 109.5 . . ?
H6 C6 C7 119.74(15) . . ?
C5 C6 C7 120.5(2) . . ?
C5 C6 H6 119.74(14) . . ?
C38 C39 F43 120.4(2) . . ?
C40 C39 F43 116.1(2) . . ?
C40 C39 C38 123.5(2) . . ?
C36 C35 F41 119.8(3) . . ?
C40 C35 F41 120.8(2) . . ?
C40 C35 C36 119.4(2) . . ?
C6 C5 C4 119.9(2) . . ?
H5 C5 C4 120.04(14) . . ?
H5 C5 C6 120.04(14) . . ?
C49 C48 F56 119.4(2) . . ?
C47 C48 F56 116.5(3) . . ?
C47 C48 C49 124.1(3) . . ?
C39 C40 F44 120.7(3) . . ?
C35 C40 F44 119.5(2) . . ?
C35 C40 C39 119.7(2) . . ?
H15a C15 C14 109.5 . . ?
H15b C15 C14 109.5 . . ?
H15b C15 H15a 109.5 . . ?
H15c C15 C14 109.5 . . ?
H15c C15 H15a 109.5 . . ?
H15c C15 H15b 109.5 . . ?
H16a C16 C14 109.5 . . ?
H16b C16 C14 109.5 . . ?
H16b C16 H16a 109.5 . . ?
H16c C16 C14 109.5 . . ?
H16c C16 H16a 109.5 . . ?
H16c C16 H16b 109.5 . . ?
H19a C19 C17 109.5 . . ?
H19b C19 C17 109.5 . . ?
H19b C19 H19a 109.5 . . ?
H19c C19 C17 109.5 . . ?
H19c C19 H19a 109.5 . . ?
H19c C19 H19b 109.5 . . ?
C49 C50 F54 119.4(2) . . ?
C51 C50 F54 116.4(2) . . ?
C51 C50 C49 124.2(3) . . ?
H21a C21 C14 109.5 . . ?
H21b C21 C14 109.5 . . ?
H21b C21 H21a 109.5 . . ?
H21c C21 C14 109.5 . . ?
H21c C21 H21a 109.5 . . ?
H21c C21 H21b 109.5 . . ?
C50 C51 F55 121.0(3) . . ?
C46 C51 F55 119.8(3) . . ?
C46 C51 C50 119.2(3) . . ?
C51 C46 F52 120.1(3) . . ?
C47 C46 F52 120.4(3) . . ?
C47 C46 C51 119.6(3) . . ?
C48 C47 F53 120.8(3) . . ?
C46 C47 F53 119.9(3) . . ?
C46 C47 C48 119.3(3) . . ?
C59 C58 O57 107.0(3) . . ?
C60 C58 O57 108.0(3) . . ?
C60 C58 C59 110.5(3) . . ?
C61 C58 O57 109.9(2) . . ?
C61 C58 C59 110.4(3) . . ?
C61 C58 C60 111.0(3) . . ?
H59a C59 C58 109.5 . . ?
H59b C59 C58 109.5 . . ?
H59b C59 H59a 109.5 . . ?
H59c C59 C58 109.5 . . ?
H59c C59 H59a 109.5 . . ?
H59c C59 H59b 109.5 . . ?
H60a C60 C58 109.5 . . ?
H60b C60 C58 109.5 . . ?
H60b C60 H60a 109.5 . . ?
H60c C60 C58 109.5 . . ?
H60c C60 H60a 109.5 . . ?
H60c C60 H60b 109.5 . . ?
H61a C61 C58 109.5 . . ?
H61b C61 C58 109.5 . . ?
H61b C61 H61a 109.5 . . ?
H61c C61 C58 109.5 . . ?
H61c C61 H61a 109.5 . . ?
H61c C61 H61b 109.5 . . ?

loop_
_geom_bond_atom_site_label_1
_geom_bond_atom_site_label_2
_geom_bond_distance
_geom_bond_site_symmetry_2
_geom_bond_publ_flag
Cu1 C11 1.902(2) . ?
Cu1 C27 1.924(2) . ?
P13 O22 1.5071(16) . ?
P13 N12 1.7251(18) . ?
P13 C14 1.844(2) . ?
P13 C17 1.830(2) . ?
Al23 O22 1.8084(16) . ?
Al23 O57 1.7076(18) . ?
Al23 C38 1.997(2) . ?
Al23 C49 2.007(3) . ?
F34 C26 1.366(3) . ?
F45 C37 1.356(3) . ?
F32 C28 1.362(3) . ?
F31 C25 1.346(3) . ?
F33 C29 1.345(3) . ?
F30 C24 1.344(3) . ?
F42 C36 1.343(3) . ?
F41 C35 1.343(3) . ?
F56 C48 1.358(3) . ?
F43 C39 1.350(3) . ?
F44 C40 1.349(3) . ?
O57 C58 1.422(3) . ?
F54 C50 1.352(3) . ?
N10 C11 1.351(3) . ?
N10 C2 1.436(3) . ?
N10 C9 1.396(3) . ?
N12 C11 1.395(3) . ?
N12 C8 1.404(3) . ?
F55 C51 1.344(3) . ?
F53 C47 1.351(4) . ?
F52 C46 1.343(3) . ?
C2 C3 1.388(3) . ?
C2 C7 1.387(3) . ?
C26 C27 1.379(3) . ?
C26 C25 1.381(3) . ?
C27 C28 1.381(3) . ?
C3 H3 0.9500 . ?
C3 C4 1.391(3) . ?
C25 C24 1.386(3) . ?
C14 C15 1.544(3) . ?
C14 C16 1.536(3) . ?
C14 C21 1.544(3) . ?
C24 C29 1.375(3) . ?
C37 C38 1.377(3) . ?
C37 C36 1.381(3) . ?
C38 C39 1.392(3) . ?
C7 H7 0.9500 . ?
C7 C6 1.389(3) . ?
C29 C28 1.387(3) . ?
C9 H9 0.9500 . ?
C9 C8 1.334(3) . ?
C49 C48 1.381(4) . ?
C49 C50 1.388(4) . ?
C8 H8 0.9500 . ?
C20 H20a 0.9800 . ?
C20 H20b 0.9800 . ?
C20 H20c 0.9800 . ?
C20 C17 1.535(3) . ?
C17 C18 1.542(3) . ?
C17 C19 1.543(3) . ?
C4 H4 0.9500 . ?
C4 C5 1.382(4) . ?
C36 C35 1.374(4) . ?
C18 H18a 0.9800 . ?
C18 H18b 0.9800 . ?
C18 H18c 0.9800 . ?
C6 H6 0.9500 . ?
C6 C5 1.385(4) . ?
C39 C40 1.376(4) . ?
C35 C40 1.372(4) . ?
C5 H5 0.9500 . ?
C48 C47 1.384(4) . ?
C15 H15a 0.9800 . ?
C15 H15b 0.9800 . ?
C15 H15c 0.9800 . ?
C16 H16a 0.9800 . ?
C16 H16b 0.9800 . ?
C16 H16c 0.9800 . ?
C19 H19a 0.9800 . ?
C19 H19b 0.9800 . ?
C19 H19c 0.9800 . ?
C50 C51 1.383(4) . ?
C21 H21a 0.9800 . ?
C21 H21b 0.9800 . ?
C21 H21c 0.9800 . ?
C51 C46 1.364(5) . ?
C46 C47 1.372(5) . ?
C58 C59 1.517(5) . ?
C58 C60 1.520(5) . ?
C58 C61 1.529(4) . ?
C59 H59a 0.9800 . ?
C59 H59b 0.9800 . ?
C59 H59c 0.9800 . ?
C60 H60a 0.9800 . ?
C60 H60b 0.9800 . ?
C60 H60c 0.9800 . ?
C61 H61a 0.9800 . ?
C61 H61b 0.9800 . ?
C61 H61c 0.9800 . ?

loop_
_smtbx_masks_void_nr
_smtbx_masks_void_average_x
_smtbx_masks_void_average_y
_smtbx_masks_void_average_z
_smtbx_masks_void_volume
_smtbx_masks_void_count_electrons
_smtbx_masks_void_content
1 0.000 0.500 0.500 506.4 123.6 CH2Cl2
2 0.500 0.000 0.000 506.4 123.6 CH2Cl2
